data_4339800
loop_
_publ_author_name
'Sevryugina, Yulia'
'Rogachev, Andrey Yu'
'Petrukhina, Marina A.'

_publ_section_title
;
 The first hexanuclear copper(I) carboxylate: X-ray crystal structure and
 reactivity in solution and gas-phase reactions.
;
_journal_issue 19
_journal_name_full 'Inorganic chemistry'
_journal_page_first 7870
_journal_page_last 7879
_journal_paper_doi 10.1021/ic7005327
_journal_volume 46
_journal_year 2007
_chemical_formula_moiety
;
 [Cu6 (O2 C F2 C6 H3)6]
;
_chemical_formula_sum 'C42 H18 Cu6 F12 O12'
_chemical_formula_weight 1323.80
_chemical_melting_point ?
_chemical_name_systematic
; 
 hexa-(3,5-difluorobenzoato-O,O')-hexacopper(I,I,I,I,I,I)  
;
_space_group_IT_number 2
_symmetry_cell_setting triclinic
_symmetry_space_group_name_Hall '-P 1'
_symmetry_space_group_name_H-M 'P -1'
_atom_sites_solution_hydrogens geom
_atom_sites_solution_primary direct
_atom_sites_solution_secondary difmap
_audit_creation_method SHELXL-97
_cell_angle_alpha 87.4160(10)
_cell_angle_beta 70.4870(10)
_cell_angle_gamma 83.5180(10)
_cell_formula_units_Z 1
_cell_length_a 9.4517(8)
_cell_length_b 9.7078(9)
_cell_length_c 11.9872(10)
_cell_measurement_reflns_used 3492
_cell_measurement_temperature 173(2)
_cell_measurement_theta_max 27.64
_cell_measurement_theta_min 2.41
_cell_volume 1030.06(16)
_computing_cell_refinement 'SMART, SAINT'
_computing_data_collection SMART
_computing_data_reduction SAINT
_computing_molecular_graphics 'SHELXP-01 (Sheldrick, 2001)'
_computing_publication_material 'SHELXCIF-01 (Sheldrick, 2001)'
_computing_structure_refinement 'SHELXL-01 (Sheldrick, 2001)'
_computing_structure_solution 'SHELXS-01 (Sheldrick, 2001)'
_diffrn_ambient_temperature 173(2)
_diffrn_measured_fraction_theta_full 0.991
_diffrn_measured_fraction_theta_max 0.917
_diffrn_measurement_device_type 'Bruker SMART APEX CCD'
_diffrn_measurement_method '0.3 deg wide \w exposures'
_diffrn_radiation_monochromator graphite
_diffrn_radiation_source 'fine-focus sealed tube'
_diffrn_radiation_type MoK\a
_diffrn_radiation_wavelength 0.71073
_diffrn_reflns_av_R_equivalents 0.0305
_diffrn_reflns_av_sigmaI/netI 0.0587
_diffrn_reflns_limit_h_max 12
_diffrn_reflns_limit_h_min -12
_diffrn_reflns_limit_k_max 12
_diffrn_reflns_limit_k_min -12
_diffrn_reflns_limit_l_max 15
_diffrn_reflns_limit_l_min -15
_diffrn_reflns_number 9090
_diffrn_reflns_theta_full 25.00
_diffrn_reflns_theta_max 28.22
_diffrn_reflns_theta_min 1.80
_diffrn_standards_decay_% 0
_diffrn_standards_interval_count na
_diffrn_standards_interval_time na
_diffrn_standards_number 'none (area detector data)'
_exptl_absorpt_coefficient_mu 3.163
_exptl_absorpt_correction_T_max 0.9111
_exptl_absorpt_correction_T_min 0.8579
_exptl_absorpt_correction_type 'multi-scan (SADABS)'
_exptl_crystal_colour colorless
_exptl_crystal_density_diffrn 2.134
_exptl_crystal_density_meas ?
_exptl_crystal_density_method none
_exptl_crystal_description block
_exptl_crystal_F_000 648
_exptl_crystal_size_max 0.05
_exptl_crystal_size_mid 0.04
_exptl_crystal_size_min 0.03
_refine_diff_density_max 0.499
_refine_diff_density_min -0.439
_refine_diff_density_rms 0.110
_refine_ls_extinction_coef noref
_refine_ls_extinction_method none
_refine_ls_goodness_of_fit_ref 1.027
_refine_ls_hydrogen_treatment noref
_refine_ls_matrix_type full
_refine_ls_number_parameters 325
_refine_ls_number_reflns 4648
_refine_ls_number_restraints 0
_refine_ls_restrained_S_all 1.027
_refine_ls_R_factor_all 0.0701
_refine_ls_R_factor_gt 0.0465
_refine_ls_shift/su_max 0.001
_refine_ls_shift/su_mean 0.000
_refine_ls_structure_factor_coef Fsqd
_refine_ls_weighting_details 'calc w=1/[\s^2^(Fo^2^)+(0.0469P)^2^+0.4116P] where P=(Fo^2^+2Fc^2^)/3'
_refine_ls_weighting_scheme calc
_refine_ls_wR_factor_gt 0.1008
_refine_ls_wR_factor_ref 0.1091
_reflns_number_gt 3388
_reflns_number_total 4648
_reflns_threshold_expression >2sigma(I)
_cod_data_source_file ic7005327.cif
_cod_data_source_block '[Cu6(O2C(3,5-F)2C6H3)6]_(1)'
_cod_depositor_comments
;
The following automatic conversions were performed:

'_chemical_melting_point' value 'not measured' was changed to '?' -
the value is undefined or not given.

Automatic conversion script
Id: cif_fix_values 2281 2013-09-26 08:29:07Z andrius 

The following automatic conversions were performed:

'_exptl_crystal_density_meas' value 'not measured' was changed to '?'
- the value is perceived as not measured.

Automatic conversion script
Id: cif_fix_values 3008 2015-01-20 13:52:24Z robertas 
;
_cod_database_code 4339800

loop_
_symmetry_equiv_pos_as_xyz
'x, y, z'
'-x, -y, -z'

loop_
_atom_site_label
_atom_site_type_symbol
_atom_site_fract_x
_atom_site_fract_y
_atom_site_fract_z
_atom_site_U_iso_or_equiv
_atom_site_adp_type
_atom_site_occupancy
_atom_site_symmetry_multiplicity
_atom_site_calc_flag
_atom_site_refinement_flags
Cu1 Cu 0.76767(6) 0.48292(6) 0.31610(4) 0.02831(15) Uani 1 1 d .
O2 O 0.6335(3) 0.3891(3) 0.4376(2) 0.0265(6) Uani 1 1 d .
O1 O 0.8980(3) 0.5698(3) 0.1879(2) 0.0299(7) Uani 1 1 d .
Cu2 Cu 1.02880(6) 0.35206(5) 0.33541(5) 0.02926(16) Uani 1 1 d .
O3 O 1.1128(3) 0.4576(3) 0.2018(2) 0.0325(7) Uani 1 1 d .
O4 O 0.9483(3) 0.2263(3) 0.4538(2) 0.0274(7) Uani 1 1 d .
Cu3 Cu 0.84449(6) 0.57776(5) 0.49468(5) 0.03048(16) Uani 1 1 d .
O5 O 0.7046(3) 0.4631(3) 0.5842(2) 0.0283(7) Uani 1 1 d .
O6 O 1.0352(3) 0.2929(3) 0.5937(3) 0.0329(7) Uani 1 1 d .
C1 C 1.0397(5) 0.5421(4) 0.1531(4) 0.0248(9) Uani 1 1 d .
C4 C 1.1282(5) 0.6141(4) 0.0428(3) 0.0238(9) Uani 1 1 d .
C7 C 1.0522(5) 0.7041(4) -0.0170(4) 0.0268(9) Uani 1 1 d .
H7 H 0.9454 0.7230 0.0120 0.032 Uiso 1 1 calc R
C8 C 1.1382(5) 0.7650(4) -0.1202(4) 0.0315(10) Uani 1 1 d .
F1 F 1.0664(3) 0.8503(3) -0.1807(2) 0.0510(8) Uani 1 1 d .
C9 C 1.2927(5) 0.7424(4) -0.1652(4) 0.0281(10) Uani 1 1 d .
H9 H 1.3489 0.7850 -0.2368 0.034 Uiso 1 1 calc R
C10 C 1.3620(5) 0.6545(4) -0.1007(4) 0.0255(9) Uani 1 1 d .
F2 F 1.5147(3) 0.6312(3) -0.1427(2) 0.0371(6) Uani 1 1 d .
C11 C 1.2845(5) 0.5886(4) 0.0017(3) 0.0232(9) Uani 1 1 d .
H11 H 1.3361 0.5277 0.0430 0.028 Uiso 1 1 calc R
C2 C 0.6276(4) 0.3943(4) 0.5441(4) 0.0228(9) Uani 1 1 d .
C5 C 0.5208(4) 0.3073(4) 0.6316(3) 0.0223(9) Uani 1 1 d .
C12 C 0.5029(5) 0.3163(4) 0.7503(4) 0.0266(9) Uani 1 1 d .
H12 H 0.5545 0.3792 0.7769 0.032 Uiso 1 1 calc R
C13 C 0.4075(5) 0.2312(4) 0.8297(4) 0.0304(10) Uani 1 1 d .
F3 F 0.3894(4) 0.2404(3) 0.9458(2) 0.0563(9) Uani 1 1 d .
C14 C 0.3319(5) 0.1380(4) 0.7951(4) 0.0319(10) Uani 1 1 d .
H14 H 0.2689 0.0790 0.8505 0.038 Uiso 1 1 calc R
C15 C 0.3516(5) 0.1340(4) 0.6766(4) 0.0305(10) Uani 1 1 d .
F4 F 0.2795(3) 0.0409(3) 0.6410(2) 0.0511(8) Uani 1 1 d .
C16 C 0.4437(5) 0.2156(4) 0.5932(4) 0.0270(9) Uani 1 1 d .
H16 H 0.4546 0.2097 0.5118 0.032 Uiso 1 1 calc R
C3 C 0.9581(4) 0.2214(4) 0.5567(4) 0.0245(9) Uani 1 1 d .
C6 C 0.8689(4) 0.1190(4) 0.6413(3) 0.0227(9) Uani 1 1 d .
C17 C 0.8679(5) 0.1147(4) 0.7577(4) 0.0259(9) Uani 1 1 d .
H17 H 0.9248 0.1731 0.7835 0.031 Uiso 1 1 calc R
C18 C 0.7816(5) 0.0229(5) 0.8342(4) 0.0335(11) Uani 1 1 d .
F5 F 0.7781(4) 0.0201(3) 0.9483(2) 0.0553(9) Uani 1 1 d .
C19 C 0.6976(5) -0.0637(4) 0.8019(4) 0.0303(10) Uani 1 1 d .
H19 H 0.6388 -0.1262 0.8565 0.036 Uiso 1 1 calc R
C20 C 0.7033(5) -0.0550(4) 0.6868(4) 0.0274(10) Uani 1 1 d .
F6 F 0.6211(3) -0.1407(3) 0.6513(2) 0.0453(7) Uani 1 1 d .
C21 C 0.7857(4) 0.0337(4) 0.6047(4) 0.0234(9) Uani 1 1 d .
H21 H 0.7856 0.0364 0.5254 0.028 Uiso 1 1 calc R

loop_
_atom_site_aniso_label
_atom_site_aniso_U_11
_atom_site_aniso_U_22
_atom_site_aniso_U_33
_atom_site_aniso_U_23
_atom_site_aniso_U_13
_atom_site_aniso_U_12
Cu1 0.0244(3) 0.0363(3) 0.0209(3) 0.0101(2) -0.0030(2) -0.0074(2)
O2 0.0255(15) 0.0310(16) 0.0203(15) 0.0063(12) -0.0033(12) -0.0074(12)
O1 0.0241(16) 0.0387(18) 0.0231(16) 0.0108(13) -0.0037(13) -0.0054(13)
Cu2 0.0298(3) 0.0327(3) 0.0226(3) 0.0132(2) -0.0061(2) -0.0060(2)
O3 0.0303(17) 0.0397(18) 0.0231(16) 0.0152(14) -0.0044(13) -0.0058(14)
O4 0.0334(17) 0.0276(16) 0.0189(15) 0.0075(12) -0.0056(13) -0.0063(13)
Cu3 0.0308(3) 0.0314(3) 0.0302(3) 0.0101(2) -0.0089(2) -0.0154(2)
O5 0.0297(16) 0.0315(16) 0.0228(15) 0.0048(13) -0.0057(13) -0.0114(13)
O6 0.0373(18) 0.0357(18) 0.0304(17) 0.0131(14) -0.0141(14) -0.0197(15)
C1 0.027(2) 0.026(2) 0.020(2) 0.0033(17) -0.0061(18) -0.0051(18)
C4 0.029(2) 0.024(2) 0.017(2) 0.0062(17) -0.0056(17) -0.0076(18)
C7 0.031(2) 0.027(2) 0.022(2) 0.0056(18) -0.0075(18) -0.0064(18)
C8 0.037(3) 0.029(2) 0.026(2) 0.0096(19) -0.009(2) -0.002(2)
F1 0.0430(17) 0.063(2) 0.0417(17) 0.0328(15) -0.0132(14) 0.0001(14)
C9 0.032(2) 0.030(2) 0.020(2) 0.0074(18) -0.0040(18) -0.0111(19)
C10 0.023(2) 0.028(2) 0.023(2) 0.0011(18) -0.0036(17) -0.0046(17)
F2 0.0238(13) 0.0450(16) 0.0362(15) 0.0112(12) -0.0017(11) -0.0081(12)
C11 0.027(2) 0.021(2) 0.022(2) 0.0049(16) -0.0090(18) -0.0060(17)
C2 0.020(2) 0.023(2) 0.023(2) 0.0016(17) -0.0041(17) -0.0013(17)
C5 0.020(2) 0.021(2) 0.023(2) 0.0066(17) -0.0051(17) -0.0043(16)
C12 0.030(2) 0.025(2) 0.024(2) -0.0003(17) -0.0065(18) -0.0061(18)
C13 0.043(3) 0.031(2) 0.013(2) 0.0011(17) -0.0032(19) -0.003(2)
F3 0.095(2) 0.0548(19) 0.0190(14) 0.0059(13) -0.0112(15) -0.0364(18)
C14 0.035(3) 0.030(2) 0.026(2) 0.0109(19) -0.002(2) -0.015(2)
C15 0.031(2) 0.031(2) 0.031(3) 0.0048(19) -0.010(2) -0.014(2)
F4 0.065(2) 0.061(2) 0.0396(17) 0.0133(14) -0.0233(15) -0.0447(16)
C16 0.027(2) 0.036(2) 0.018(2) 0.0063(18) -0.0063(18) -0.0104(19)
C3 0.020(2) 0.023(2) 0.026(2) 0.0063(17) -0.0050(18) 0.0035(17)
C6 0.021(2) 0.022(2) 0.022(2) 0.0054(16) -0.0036(17) -0.0019(17)
C17 0.033(2) 0.027(2) 0.023(2) 0.0084(17) -0.0141(19) -0.0141(18)
C18 0.047(3) 0.037(3) 0.020(2) 0.0094(19) -0.012(2) -0.013(2)
F5 0.090(2) 0.066(2) 0.0216(14) 0.0180(14) -0.0245(15) -0.0439(18)
C19 0.036(3) 0.029(2) 0.023(2) 0.0072(18) -0.0028(19) -0.015(2)
C20 0.030(2) 0.024(2) 0.031(2) 0.0018(18) -0.0118(19) -0.0120(18)
F6 0.0585(19) 0.0490(17) 0.0370(16) 0.0081(13) -0.0190(14) -0.0347(15)
C21 0.025(2) 0.025(2) 0.019(2) 0.0015(17) -0.0067(17) -0.0029(17)

loop_
_atom_type_symbol
_atom_type_description
_atom_type_scat_dispersion_real
_atom_type_scat_dispersion_imag
_atom_type_scat_source
C C 0.0033 0.0016 'International Tables Vol C Tables 4.2.6.8 and 6.1.1.4'
H H 0.0000 0.0000 'International Tables Vol C Tables 4.2.6.8 and 6.1.1.4'
O O 0.0106 0.0060 'International Tables Vol C Tables 4.2.6.8 and 6.1.1.4'
F F 0.0171 0.0103 'International Tables Vol C Tables 4.2.6.8 and 6.1.1.4'
Cu Cu 0.3201 1.2651 'International Tables Vol C Tables 4.2.6.8 and 6.1.1.4'

loop_
_geom_angle_atom_site_label_1
_geom_angle_atom_site_label_2
_geom_angle_atom_site_label_3
_geom_angle
_geom_angle_site_symmetry_1
_geom_angle_site_symmetry_3
_geom_angle_publ_flag
O1 Cu1 O2 176.20(13) . . y
O1 Cu1 Cu3 100.26(10) . . y
O2 Cu1 Cu3 83.50(9) . . y
O1 Cu1 Cu2 83.22(9) . . y
O2 Cu1 Cu2 97.92(9) . . y
Cu3 Cu1 Cu2 66.15(2) . . y
C2 O2 Cu1 122.6(3) . . n
C1 O1 Cu1 123.6(3) . . n
O4 Cu2 O3 171.74(14) . . y
O4 Cu2 Cu1 99.01(9) . . y
O3 Cu2 Cu1 82.03(9) . . y
O4 Cu2 Cu3 80.02(9) . 2_766 y
O3 Cu2 Cu3 106.33(10) . 2_766 y
Cu1 Cu2 Cu3 123.48(3) . 2_766 y
O4 Cu2 Cu3 88.58(9) . . y
O3 Cu2 Cu3 98.74(10) . . y
Cu1 Cu2 Cu3 56.681(19) . . y
Cu3 Cu2 Cu3 66.82(2) 2_766 . y
C1 O3 Cu2 125.3(3) . . n
C3 O4 Cu2 126.4(3) . . n
O6 Cu3 O5 173.22(13) 2_766 . y
O6 Cu3 Cu1 96.56(10) 2_766 . y
O5 Cu3 Cu1 82.35(9) . . y
O6 Cu3 Cu2 81.71(9) 2_766 2_766 y
O5 Cu3 Cu2 100.48(9) . 2_766 y
Cu1 Cu3 Cu2 170.27(3) . 2_766 y
O6 Cu3 Cu2 91.35(10) 2_766 . y
O5 Cu3 Cu2 93.65(9) . . y
Cu1 Cu3 Cu2 57.171(19) . . y
Cu2 Cu3 Cu2 113.18(2) 2_766 . y
O6 Cu3 Cu3 83.92(10) 2_766 2_766 y
O5 Cu3 Cu3 102.72(9) . 2_766 y
Cu1 Cu3 Cu3 111.70(3) . 2_766 y
Cu2 Cu3 Cu3 58.64(2) 2_766 2_766 y
Cu2 Cu3 Cu3 54.55(2) . 2_766 y
C2 O5 Cu3 124.8(3) . . n
C3 O6 Cu3 125.1(3) . 2_766 n
O3 C1 O1 125.8(4) . . n
O3 C1 C4 117.2(4) . . n
O1 C1 C4 117.0(3) . . n
C11 C4 C7 121.3(4) . . n
C11 C4 C1 119.2(3) . . n
C7 C4 C1 119.4(4) . . n
C8 C7 C4 117.4(4) . . n
F1 C8 C9 118.1(4) . . n
F1 C8 C7 118.3(4) . . n
C9 C8 C7 123.6(4) . . n
C8 C9 C10 116.3(4) . . n
F2 C10 C11 118.9(4) . . n
F2 C10 C9 117.6(4) . . n
C11 C10 C9 123.6(4) . . n
C10 C11 C4 117.7(4) . . n
O5 C2 O2 126.7(4) . . n
O5 C2 C5 116.4(4) . . n
O2 C2 C5 116.9(4) . . n
C12 C5 C16 120.6(4) . . n
C12 C5 C2 119.1(4) . . n
C16 C5 C2 120.3(4) . . n
C5 C12 C13 118.4(4) . . n
F3 C13 C14 118.8(4) . . n
F3 C13 C12 118.4(4) . . n
C14 C13 C12 122.8(4) . . n
C13 C14 C15 116.8(4) . . n
F4 C15 C14 117.4(4) . . n
F4 C15 C16 119.1(4) . . n
C14 C15 C16 123.5(4) . . n
C15 C16 C5 118.0(4) . . n
O6 C3 O4 126.3(4) . . n
O6 C3 C6 117.5(4) . . n
O4 C3 C6 116.2(4) . . n
C21 C6 C17 120.7(4) . . n
C21 C6 C3 120.3(4) . . n
C17 C6 C3 118.9(4) . . n
C18 C17 C6 117.7(4) . . n
F5 C18 C19 118.4(4) . . n
F5 C18 C17 117.9(4) . . n
C19 C18 C17 123.7(4) . . n
C20 C19 C18 116.0(4) . . n
C19 C20 F6 117.6(4) . . n
C19 C20 C21 124.3(4) . . n
F6 C20 C21 118.2(4) . . n
C20 C21 C6 117.7(4) . . n

loop_
_geom_bond_atom_site_label_1
_geom_bond_atom_site_label_2
_geom_bond_distance
_geom_bond_site_symmetry_2
_geom_bond_publ_flag
Cu1 O1 1.855(3) . y
Cu1 O2 1.861(3) . y
Cu1 Cu3 2.7064(8) . y
Cu1 Cu2 2.7215(8) . y
O2 C2 1.263(5) . n
O1 C1 1.263(5) . n
Cu2 O4 1.848(3) . y
Cu2 O3 1.852(3) . y
Cu2 Cu3 2.8259(8) 2_766 y
Cu2 Cu3 2.9621(8) . y
O3 C1 1.260(5) . n
O4 C3 1.266(5) . n
Cu3 O6 1.841(3) 2_766 y
Cu3 O5 1.848(3) . y
Cu3 Cu2 2.8259(8) 2_766 y
Cu3 Cu3 3.1889(11) 2_766 y
O5 C2 1.256(5) . n
O6 C3 1.252(5) . n
O6 Cu3 1.841(3) 2_766 n
C1 C4 1.499(5) . n
C4 C11 1.389(5) . n
C4 C7 1.392(5) . n
C7 C8 1.382(5) . n
C8 F1 1.350(5) . n
C8 C9 1.373(6) . n
C9 C10 1.381(6) . n
C10 F2 1.357(4) . n
C10 C11 1.373(5) . n
C2 C5 1.496(5) . n
C5 C12 1.381(6) . n
C5 C16 1.393(6) . n
C12 C13 1.387(5) . n
C13 F3 1.350(5) . n
C13 C14 1.371(6) . n
C14 C15 1.371(6) . n
C15 F4 1.353(5) . n
C15 C16 1.374(5) . n
C3 C6 1.502(5) . n
C6 C21 1.381(5) . n
C6 C17 1.391(5) . n
C17 C18 1.374(5) . n
C18 F5 1.357(5) . n
C18 C19 1.369(6) . n
C19 C20 1.362(6) . n
C20 F6 1.369(5) . n
C20 C21 1.371(5) . n
